data_7055740
loop_
_publ_author_name
'Wan, Kun-Ming'
'Tong, Yuan-Bo'
'Li, Li'
'Zou, Yang'
'Duan, Hai-Bao'
'Liu, Jian-Lan'
'Ren, XiaoMing'

_publ_section_title
;
 Investigation of thermochromic photoluminescent, dielectric and crystal
 structural properties for an inorganic-organic hybrid solid of
 [1-hexyl-3-methylimidazolium][PbBr3]
;
_journal_name_full 'New J. Chem.'
_journal_paper_doi 10.1039/C6NJ01508E
_journal_year 2016
_chemical_formula_sum 'C10 H19 Br3 N2 Pb'
_chemical_formula_weight 614.19
_space_group_crystal_system monoclinic
_space_group_IT_number 14
_space_group_name_Hall '-P 2ybc'
_space_group_name_H-M_alt 'P 1 21/c 1'
_symmetry_space_group_name_Hall '-P 2ybc'
_symmetry_space_group_name_H-M 'P 1 21/c 1'
_atom_sites_solution_hydrogens mixed
_audit_creation_method SHELXL-2014/7
_audit_update_record
;
2016-08-09 deposited with the CCDC.
2016-08-22 downloaded from the CCDC.
;
_cell_angle_alpha 90
_cell_angle_beta 109.524(6)
_cell_angle_gamma 90
_cell_formula_units_Z 4
_cell_length_a 9.4198(13)
_cell_length_b 7.9592(11)
_cell_length_c 22.961(3)
_cell_measurement_reflns_used 9929
_cell_measurement_temperature 223(2)
_cell_measurement_theta_max 27.51
_cell_measurement_theta_min 2.98
_cell_volume 1622.5(4)
_computing_cell_refinement 'Bruker APEXII'
_computing_data_collection 'Bruker APEXII'
_computing_data_reduction 'Bruker SAINT'
_computing_molecular_graphics 'Bruker SHELXTL'
_computing_publication_material 'Bruker SHELXTL'
_computing_structure_refinement 'SHELXL-2014/7 (Sheldrick, 2014)'
_computing_structure_solution 'Bruker SHELXTL'
_diffrn_ambient_temperature 223(2)
_diffrn_measured_fraction_theta_full 0.999
_diffrn_measured_fraction_theta_max 0.995
_diffrn_measurement_device_type 'CCD area detector'
_diffrn_measurement_method 'phi and omega scans'
_diffrn_radiation_type MoK\a
_diffrn_radiation_wavelength 0.71073
_diffrn_reflns_av_R_equivalents 0.0553
_diffrn_reflns_av_unetI/netI 0.0415
_diffrn_reflns_Laue_measured_fraction_full 0.999
_diffrn_reflns_Laue_measured_fraction_max 0.995
_diffrn_reflns_limit_h_max 12
_diffrn_reflns_limit_h_min -12
_diffrn_reflns_limit_k_max 10
_diffrn_reflns_limit_k_min -10
_diffrn_reflns_limit_l_max 29
_diffrn_reflns_limit_l_min -29
_diffrn_reflns_number 20543
_diffrn_reflns_point_group_measured_fraction_full 0.999
_diffrn_reflns_point_group_measured_fraction_max 0.995
_diffrn_reflns_theta_full 25.242
_diffrn_reflns_theta_max 27.510
_diffrn_reflns_theta_min 3.177
_diffrn_source 'fine-focus sealed tube'
_exptl_absorpt_coefficient_mu 17.767
_exptl_absorpt_correction_T_max 0.169
_exptl_absorpt_correction_T_min 0.020
_exptl_absorpt_correction_type multi-scan
_exptl_crystal_colour colorless
_exptl_crystal_density_diffrn 2.514
_exptl_crystal_description bulk
_exptl_crystal_F_000 1120
_exptl_crystal_size_max 0.3
_exptl_crystal_size_mid 0.2
_exptl_crystal_size_min 0.1
_refine_diff_density_max 3.088
_refine_diff_density_min -4.259
_refine_diff_density_rms 0.383
_refine_ls_extinction_method none
_refine_ls_goodness_of_fit_ref 1.128
_refine_ls_hydrogen_treatment constr
_refine_ls_matrix_type full
_refine_ls_number_parameters 147
_refine_ls_number_reflns 3713
_refine_ls_number_restraints 136
_refine_ls_restrained_S_all 2.549
_refine_ls_R_factor_all 0.0691
_refine_ls_R_factor_gt 0.0566
_refine_ls_shift/su_max 0.000
_refine_ls_shift/su_mean 0.000
_refine_ls_structure_factor_coef Fsqd
_refine_ls_weighting_details 'w=1/[\s^2^(Fo^2^)+(0.0799P)^2^+25.3728P] where P=(Fo^2^+2Fc^2^)/3'
_refine_ls_weighting_scheme calc
_refine_ls_wR_factor_gt 0.1467
_refine_ls_wR_factor_ref 0.1569
_reflns_Friedel_coverage 0.000
_reflns_number_gt 3178
_reflns_number_total 3713
_reflns_threshold_expression 'I > 2\s(I)'
_cod_data_source_file c6nj01508e2.cif
_cod_data_source_block 223k
_cod_database_code 7055740
_shelx_shelxl_version_number 2014/7
_shelx_space_group_comment
;
The symmetry employed for this shelxl refinement is uniquely defined
by the following loop, which should always be used as a source of
symmetry information in preference to the above space-group names.
They are only intended as comments.
;

loop_
_space_group_symop_operation_xyz
'x, y, z'
'-x, y+1/2, -z+1/2'
'-x, -y, -z'
'x, -y-1/2, z-1/2'

loop_
_atom_site_label
_atom_site_type_symbol
_atom_site_fract_x
_atom_site_fract_y
_atom_site_fract_z
_atom_site_U_iso_or_equiv
_atom_site_adp_type
_atom_site_occupancy
_atom_site_site_symmetry_order
_atom_site_calc_flag
_atom_site_refinement_flags_posn
_atom_site_refinement_flags_adp
N1 N 0.0659(11) 0.6643(12) 0.8413(5) 0.030(2) Uani 1 1 d . .
N2 N 0.0786(11) 0.4265(13) 0.8861(5) 0.032(2) Uani 1 1 d . .
C1 C 0.1029(18) 0.807(2) 0.8083(8) 0.051(3) Uani 1 1 d . U
H1A H 0.2037 0.7939 0.8076 0.077 Uiso 1 1 calc R U
H1B H 0.0956 0.9094 0.8290 0.077 Uiso 1 1 calc R U
H1C H 0.0337 0.8097 0.7667 0.077 Uiso 1 1 calc R U
C2 C -0.0595(18) 0.6514(19) 0.8582(8) 0.0485(19) Uani 1 1 d . U
H2 H -0.1362 0.7303 0.8515 0.058 Uiso 1 1 calc R U
C3 C -0.0504(17) 0.5036(19) 0.8862(7) 0.0493(18) Uani 1 1 d . U
H3 H -0.1199 0.4604 0.9030 0.059 Uiso 1 1 calc R U
C4 C 0.1462(18) 0.5284(19) 0.8581(7) 0.0493(18) Uani 1 1 d . U
H4 H 0.2366 0.5065 0.8515 0.059 Uiso 1 1 calc R U
C5 C 0.130(2) 0.258(2) 0.9111(8) 0.0570(18) Uani 1 1 d . U
H5A H 0.2261 0.2347 0.9057 0.068 Uiso 1 1 calc R U
H5B H 0.0583 0.1752 0.8878 0.068 Uiso 1 1 calc R U
C6 C 0.148(2) 0.242(2) 0.9786(8) 0.0591(19) Uani 1 1 d . U
H6A H 0.2313 0.3136 1.0017 0.071 Uiso 1 1 calc R U
H6B H 0.0579 0.2881 0.9842 0.071 Uiso 1 1 calc R U
C7 C 0.173(2) 0.078(2) 1.0068(10) 0.069(2) Uani 1 1 d D U
H7B H 0.1985 0.0927 1.0506 0.083 Uiso 1 1 d R U
H7A H 0.0783 0.0206 0.9920 0.083 Uiso 1 1 d DR U
C8 C 0.284(2) -0.036(2) 0.9964(9) 0.068(2) Uani 1 1 d D U
H8A H 0.3834 0.0123 1.0154 0.082 Uiso 1 1 calc R U
H8B H 0.2658 -0.0421 0.9523 0.082 Uiso 1 1 calc R U
C9 C 0.288(2) -0.2176(19) 1.0208(10) 0.072(3) Uani 1 1 d D U
H9A H 0.2935 -0.2137 1.0638 0.086 Uiso 1 1 calc R U
H9B H 0.1944 -0.2738 0.9977 0.086 Uiso 1 1 calc R U
C10 C 0.409(2) -0.311(3) 1.0160(10) 0.077(3) Uani 1 1 d . U
H10A H 0.3927 -0.3354 0.9733 0.116 Uiso 1 1 calc R U
H10B H 0.4182 -0.4135 1.0387 0.116 Uiso 1 1 calc R U
H10C H 0.5002 -0.2464 1.0326 0.116 Uiso 1 1 calc R U
Pb1 Pb 0.50807(4) 0.40053(5) 0.75235(2) 0.02325(16) Uani 1 1 d . .
Br1 Br 0.54188(13) 0.65193(15) 0.85387(5) 0.0320(3) Uani 1 1 d . .
Br2 Br 0.24699(13) 0.59035(15) 0.68831(6) 0.0368(3) Uani 1 1 d . .
Br3 Br 0.32343(15) 0.17511(15) 0.79744(6) 0.0358(3) Uani 1 1 d . .

loop_
_atom_site_aniso_label
_atom_site_aniso_U_11
_atom_site_aniso_U_22
_atom_site_aniso_U_33
_atom_site_aniso_U_23
_atom_site_aniso_U_13
_atom_site_aniso_U_12
N1 0.029(5) 0.029(5) 0.039(6) 0.000(4) 0.019(4) -0.003(4)
N2 0.030(5) 0.030(5) 0.033(5) 0.003(4) 0.008(4) 0.007(4)
C1 0.060(5) 0.048(5) 0.059(6) 0.007(5) 0.037(5) 0.008(5)
C2 0.053(4) 0.048(4) 0.056(4) 0.007(3) 0.034(4) 0.010(3)
C3 0.055(4) 0.050(4) 0.056(4) 0.007(3) 0.035(3) 0.009(3)
C4 0.055(4) 0.049(4) 0.056(4) 0.006(3) 0.035(3) 0.011(3)
C5 0.063(4) 0.054(4) 0.061(4) 0.008(3) 0.031(3) 0.010(3)
C6 0.066(4) 0.056(4) 0.062(4) 0.009(3) 0.030(3) 0.009(3)
C7 0.076(4) 0.063(4) 0.069(4) 0.011(4) 0.027(4) 0.009(4)
C8 0.075(4) 0.063(4) 0.070(4) 0.009(4) 0.028(4) 0.009(4)
C9 0.079(5) 0.067(5) 0.073(5) 0.012(4) 0.028(4) 0.009(4)
C10 0.087(6) 0.071(6) 0.076(6) 0.013(6) 0.029(6) 0.007(6)
Pb1 0.0279(2) 0.0174(2) 0.0281(3) 0.00090(14) 0.01414(17) 0.00088(14)
Br1 0.0355(6) 0.0410(7) 0.0224(6) -0.0012(4) 0.0135(5) -0.0044(5)
Br2 0.0312(6) 0.0307(6) 0.0425(7) -0.0008(5) 0.0045(5) 0.0021(4)
Br3 0.0484(7) 0.0265(6) 0.0473(7) 0.0020(5) 0.0357(6) 0.0001(5)

loop_
_atom_type_symbol
_atom_type_description
_atom_type_scat_dispersion_real
_atom_type_scat_dispersion_imag
_atom_type_scat_source
C C 0.0033 0.0016 'International Tables Vol C Tables 4.2.6.8 and 6.1.1.4'
H H 0.0000 0.0000 'International Tables Vol C Tables 4.2.6.8 and 6.1.1.4'
Br Br -0.2901 2.4595 'International Tables Vol C Tables 4.2.6.8 and 6.1.1.4'
N N 0.0061 0.0033 'International Tables Vol C Tables 4.2.6.8 and 6.1.1.4'
Pb Pb -3.3944 10.1111 'International Tables Vol C Tables 4.2.6.8 and 6.1.1.4'

loop_
_geom_angle_atom_site_label_1
_geom_angle_atom_site_label_2
_geom_angle_atom_site_label_3
_geom_angle
_geom_angle_site_symmetry_1
_geom_angle_site_symmetry_3
C4 N1 C2 109.0(12) . .
C4 N1 C1 125.4(11) . .
C2 N1 C1 125.6(11) . .
C4 N2 C3 107.4(11) . .
C4 N2 C5 126.6(11) . .
C3 N2 C5 125.9(12) . .
N1 C1 H1A 109.5 . .
N1 C1 H1B 109.5 . .
H1A C1 H1B 109.5 . .
N1 C1 H1C 109.5 . .
H1A C1 H1C 109.5 . .
H1B C1 H1C 109.5 . .
C3 C2 N1 106.4(13) . .
C3 C2 H2 126.8 . .
N1 C2 H2 126.8 . .
C2 C3 N2 108.1(13) . .
C2 C3 H3 125.9 . .
N2 C3 H3 125.9 . .
N1 C4 N2 109.1(12) . .
N1 C4 H4 125.5 . .
N2 C4 H4 125.5 . .
N2 C5 C6 112.7(13) . .
N2 C5 H5A 109.1 . .
C6 C5 H5A 109.1 . .
N2 C5 H5B 109.1 . .
C6 C5 H5B 109.1 . .
H5A C5 H5B 107.8 . .
C7 C6 C5 118.8(16) . .
C7 C6 H6A 107.6 . .
C5 C6 H6A 107.6 . .
C7 C6 H6B 107.6 . .
C5 C6 H6B 107.6 . .
H6A C6 H6B 107.0 . .
C6 C7 C8 120.7(15) . .
C6 C7 H7B 107.8 . .
C8 C7 H7B 107.8 . .
C6 C7 H7A 106.1 . .
C8 C7 H7A 106.1 . .
H7B C7 H7A 107.7 . .
C7 C8 C9 116.8(13) . .
C7 C8 H8A 108.1 . .
C9 C8 H8A 108.1 . .
C7 C8 H8B 108.1 . .
C9 C8 H8B 108.1 . .
H8A C8 H8B 107.3 . .
C10 C9 C8 112.5(16) . .
C10 C9 H9A 109.1 . .
C8 C9 H9A 109.1 . .
C10 C9 H9B 109.1 . .
C8 C9 H9B 109.1 . .
H9A C9 H9B 107.8 . .
C9 C10 H10A 109.5 . .
C9 C10 H10B 109.5 . .
H10A C10 H10B 109.5 . .
C9 C10 H10C 109.5 . .
H10A C10 H10C 109.5 . .
H10B C10 H10C 109.5 . .
Br2 Pb1 Br3 89.72(4) . .
Br2 Pb1 Br1 84.06(4) . .
Br3 Pb1 Br1 93.17(4) . .
Br2 Pb1 Br1 93.19(4) . 2_646
Br3 Pb1 Br1 86.21(4) . 2_646
Br1 Pb1 Br1 177.18(2) . 2_646
Br2 Pb1 Br3 84.07(4) . 2_656
Br3 Pb1 Br3 173.14(3) . 2_656
Br1 Pb1 Br3 83.30(3) . 2_656
Br1 Pb1 Br3 97.02(3) 2_646 2_656
Pb1 Br1 Pb1 82.18(3) . 2_656
Pb1 Br3 Pb1 82.23(3) . 2_646

loop_
_geom_bond_atom_site_label_1
_geom_bond_atom_site_label_2
_geom_bond_distance
_geom_bond_site_symmetry_2
N1 C4 1.302(18) .
N1 C2 1.365(17) .
N1 C1 1.468(17) .
N2 C4 1.323(18) .
N2 C3 1.362(17) .
N2 C5 1.473(19) .
C1 H1A 0.9600 .
C1 H1B 0.9600 .
C1 H1C 0.9600 .
C2 C3 1.33(2) .
C2 H2 0.9300 .
C3 H3 0.9300 .
C4 H4 0.9300 .
C5 C6 1.51(2) .
C5 H5A 0.9700 .
C5 H5B 0.9700 .
C6 C7 1.44(2) .
C6 H6A 0.9700 .
C6 H6B 0.9700 .
C7 C8 1.464(15) .
C7 H7B 0.9601 .
C7 H7A 0.9600 .
C8 C9 1.543(15) .
C8 H8A 0.9700 .
C8 H8B 0.9700 .
C9 C10 1.40(2) .
C9 H9A 0.9700 .
C9 H9B 0.9700 .
C10 H10A 0.9600 .
C10 H10B 0.9600 .
C10 H10C 0.9600 .
Pb1 Br2 2.8418(13) .
Pb1 Br3 2.9188(12) .
Pb1 Br1 3.0071(13) .
Pb1 Br1 3.0523(13) 2_646
Pb1 Br3 3.1329(12) 2_656
Br1 Pb1 3.0524(13) 2_656
Br3 Pb1 3.1329(12) 2_646

loop_
_geom_torsion_atom_site_label_1
_geom_torsion_atom_site_label_2
_geom_torsion_atom_site_label_3
_geom_torsion_atom_site_label_4
_geom_torsion
C4 N1 C2 C3 0.6(19)
C1 N1 C2 C3 179.3(14)
N1 C2 C3 N2 -0.4(18)
C4 N2 C3 C2 0.1(18)
C5 N2 C3 C2 -178.4(15)
C2 N1 C4 N2 -0.5(18)
C1 N1 C4 N2 -179.3(13)
C3 N2 C4 N1 0.3(17)
C5 N2 C4 N1 178.7(13)
C4 N2 C5 C6 124.1(16)
C3 N2 C5 C6 -58(2)
N2 C5 C6 C7 169.8(15)
C5 C6 C7 C8 46(3)
C6 C7 C8 C9 -171.7(19)
C7 C8 C9 C10 -172(2)

loop_
_publcif_info_exptl_table_extra_item
sin_theta_over_lambda_max
